data_1513265
loop_
_publ_author_name
'Olive, Alexandre G. L.'
'Raffy, Guillaume'
'Allouchi, Hassan'
'L\'eger, Jean-Michel'
'Del Guerzo, Andr\'e'
'Desvergne, Jean-Pierre'

_publ_section_title
;
 Striking Correlation between the Unusual Trigonal Crystal Packing and the
 Ability to Self-Assemble into Nanofibers of
 2,3-Di-n-alkyloxyanthracenes&#x2020;
;
_journal_issue 15
_journal_name_full Langmuir
_journal_page_first 8606
_journal_page_last 8614
_journal_paper_doi 10.1021/la804206n
_journal_volume 25
_journal_year 2009
_chemical_formula_sum 'C28 H38 O2'
_chemical_formula_weight 406.58
_chemical_name_systematic
;
 ?
;
_space_group_IT_number 147
_symmetry_cell_setting trigonal
_symmetry_space_group_name_Hall '-P 3'
_symmetry_space_group_name_H-M 'P -3'
_atom_sites_solution_hydrogens geom
_atom_sites_solution_primary direct
_atom_sites_solution_secondary difmap
_audit_creation_method SHELXL-97
_cell_angle_alpha 90.00
_cell_angle_beta 90.00
_cell_angle_gamma 120.00
_cell_formula_units_Z 6
_cell_length_a 14.660(2)
_cell_length_b 14.660(2)
_cell_length_c 19.643(4)
_cell_measurement_reflns_used 1073
_cell_measurement_temperature 150(2)
_cell_measurement_theta_max 24.69
_cell_measurement_theta_min 2.62
_cell_volume 3656.0(10)
_computing_structure_refinement 'SHELXL-97 (Sheldrick, 1997)'
_diffrn_ambient_temperature 150(2)
_diffrn_measured_fraction_theta_full 0.944
_diffrn_measured_fraction_theta_max 0.944
_diffrn_measurement_device_type Kappa-CCD
_diffrn_radiation_monochromator graphite
_diffrn_radiation_source 'fine-focus sealed tube'
_diffrn_radiation_type MoK\a
_diffrn_radiation_wavelength 0.71073
_diffrn_reflns_av_R_equivalents 0.1485
_diffrn_reflns_av_sigmaI/netI 0.1538
_diffrn_reflns_limit_h_max 17
_diffrn_reflns_limit_h_min -16
_diffrn_reflns_limit_k_max 16
_diffrn_reflns_limit_k_min -16
_diffrn_reflns_limit_l_max 22
_diffrn_reflns_limit_l_min -22
_diffrn_reflns_number 16847
_diffrn_reflns_theta_full 24.69
_diffrn_reflns_theta_max 24.69
_diffrn_reflns_theta_min 2.62
_exptl_absorpt_coefficient_mu 0.067
_exptl_absorpt_correction_T_max 0.9966
_exptl_absorpt_correction_T_min 0.9886
_exptl_absorpt_correction_type empirical
_exptl_absorpt_process_details scalepack
_exptl_crystal_colour colourless
_exptl_crystal_density_diffrn 1.108
_exptl_crystal_description plate
_exptl_crystal_F_000 1332
_exptl_crystal_size_max 0.17
_exptl_crystal_size_mid 0.15
_exptl_crystal_size_min 0.05
_refine_diff_density_max 0.186
_refine_diff_density_min -0.224
_refine_diff_density_rms 0.044
_refine_ls_extinction_method none
_refine_ls_goodness_of_fit_ref 0.939
_refine_ls_hydrogen_treatment constr
_refine_ls_matrix_type full
_refine_ls_number_parameters 272
_refine_ls_number_reflns 3925
_refine_ls_number_restraints 0
_refine_ls_restrained_S_all 0.939
_refine_ls_R_factor_all 0.3657
_refine_ls_R_factor_gt 0.1061
_refine_ls_shift/su_max 0.024
_refine_ls_shift/su_mean 0.000
_refine_ls_structure_factor_coef Fsqd
_refine_ls_weighting_details 'calc w=1/[\s^2^(Fo^2^)+(0.0378P)^2^+0.0000P] where P=(Fo^2^+2Fc^2^)/3'
_refine_ls_weighting_scheme calc
_refine_ls_wR_factor_gt 0.1286
_refine_ls_wR_factor_ref 0.1944
_reflns_number_gt 1073
_reflns_number_total 3925
_reflns_threshold_expression >2sigma(I)
_cod_data_source_file la804206nsup6.cif
_cod_data_source_block A7_DHpOA
_cod_original_sg_symbol_H-M P-3
_cod_database_code 1513265

loop_
_symmetry_equiv_pos_as_xyz
'x, y, z'
'-y, x-y, z'
'-x+y, -x, z'
'-x, -y, -z'
'y, -x+y, -z'
'x-y, x, -z'

loop_
_atom_site_label
_atom_site_type_symbol
_atom_site_fract_x
_atom_site_fract_y
_atom_site_fract_z
_atom_site_U_iso_or_equiv
_atom_site_adp_type
_atom_site_occupancy
_atom_site_symmetry_multiplicity
_atom_site_calc_flag
_atom_site_refinement_flags
O1 O 0.4742(3) 0.3298(3) 0.5621(2) 0.0507(12) Uani 1 1 d .
C1 C 0.5033(4) 0.3245(5) 0.4401(4) 0.050(2) Uani 1 1 d .
H1 H 0.5599 0.3952 0.4392 0.060 Uiso 1 1 calc R
O2 O 0.3237(3) 0.1437(3) 0.5656(2) 0.0553(13) Uani 1 1 d .
C2 C 0.4704(5) 0.2656(5) 0.3794(4) 0.0469(19) Uani 1 1 d .
C3 C 0.3945(6) 0.1466(7) 0.2583(5) 0.056(2) Uani 1 1 d .
C4 C 0.2473(4) 0.0481(4) 0.7002(3) 0.0507(19) Uani 1 1 d .
H4A H 0.3118 0.1182 0.6981 0.061 Uiso 1 1 calc R
H4B H 0.2692 -0.0057 0.7001 0.061 Uiso 1 1 calc R
C5 C 0.2346(4) 0.0401(4) 0.5713(4) 0.057(2) Uani 1 1 d .
H5A H 0.2574 -0.0131 0.5697 0.069 Uiso 1 1 calc R
H5B H 0.1851 0.0263 0.5332 0.069 Uiso 1 1 calc R
C6 C 0.3556(5) 0.1004(5) 0.3210(4) 0.057(2) Uani 1 1 d .
H6 H 0.3041 0.0276 0.3227 0.068 Uiso 1 1 calc R
C7 C 0.4722(6) 0.2554(7) 0.2561(5) 0.058(2) Uani 1 1 d .
C8 C 0.5632(4) 0.4345(4) 0.5674(3) 0.061(2) Uani 1 1 d .
H8A H 0.5615 0.4796 0.5305 0.073 Uiso 1 1 calc R
H8B H 0.6297 0.4328 0.5638 0.073 Uiso 1 1 calc R
C9 C 0.4543(5) 0.2807(5) 0.5000(4) 0.0451(19) Uani 1 1 d .
C10 C 0.5096(5) 0.3099(5) 0.3160(4) 0.053(2) Uani 1 1 d .
H10 H 0.5648 0.3812 0.3140 0.064 Uiso 1 1 calc R
C11 C 0.5560(5) 0.4770(4) 0.6358(4) 0.064(2) Uani 1 1 d .
H11A H 0.6153 0.5501 0.6399 0.076 Uiso 1 1 calc R
H11B H 0.4900 0.4799 0.6372 0.076 Uiso 1 1 calc R
C12 C 0.1900(5) 0.0397(4) 0.7657(4) 0.063(2) Uani 1 1 d .
H12A H 0.1253 -0.0303 0.7671 0.076 Uiso 1 1 calc R
H12B H 0.1681 0.0935 0.7652 0.076 Uiso 1 1 calc R
C13 C 0.5580(5) 0.4156(5) 0.6963(4) 0.062(2) Uani 1 1 d .
H13A H 0.6224 0.4100 0.6944 0.074 Uiso 1 1 calc R
H13B H 0.4965 0.3435 0.6941 0.074 Uiso 1 1 calc R
C14 C 0.3896(5) 0.1572(5) 0.3823(4) 0.050(2) Uani 1 1 d .
C15 C 0.3703(5) 0.1730(5) 0.5037(4) 0.0431(18) Uani 1 1 d .
C16 C 0.2522(5) 0.0534(5) 0.8301(4) 0.071(2) Uani 1 1 d .
H16A H 0.2742 -0.0003 0.8307 0.085 Uiso 1 1 calc R
H16B H 0.3168 0.1235 0.8289 0.085 Uiso 1 1 calc R
C17 C 0.3550(5) 0.0901(6) 0.1969(5) 0.075(2) Uani 1 1 d .
H17 H 0.3023 0.0178 0.1981 0.090 Uiso 1 1 calc R
C18 C 0.5488(5) 0.4054(5) 0.8270(4) 0.078(2) Uani 1 1 d .
H18A H 0.4839 0.3356 0.8248 0.094 Uiso 1 1 calc R
H18B H 0.6094 0.3931 0.8279 0.094 Uiso 1 1 calc R
C19 C 0.1818(5) 0.0336(4) 0.6378(4) 0.056(2) Uani 1 1 d .
H19A H 0.1168 -0.0360 0.6407 0.067 Uiso 1 1 calc R
H19B H 0.1605 0.0879 0.6381 0.067 Uiso 1 1 calc R
C20 C 0.3441(4) 0.1140(5) 0.4462(4) 0.050(2) Uani 1 1 d .
H20 H 0.2933 0.0412 0.4489 0.060 Uiso 1 1 calc R
C21 C 0.5557(5) 0.4651(5) 0.7629(4) 0.074(2) Uani 1 1 d .
H21A H 0.4947 0.4767 0.7622 0.089 Uiso 1 1 calc R
H21B H 0.6201 0.5353 0.7657 0.089 Uiso 1 1 calc R
C22 C 0.4709(6) 0.2475(8) 0.1340(5) 0.080(2) Uani 1 1 d .
H22 H 0.4970 0.2815 0.0914 0.096 Uiso 1 1 calc R
C23 C 0.5091(6) 0.3033(6) 0.1926(5) 0.077(3) Uani 1 1 d .
H23 H 0.5615 0.3757 0.1905 0.093 Uiso 1 1 calc R
C24 C 0.3927(7) 0.1393(8) 0.1353(5) 0.088(3) Uani 1 1 d .
H24 H 0.3665 0.1013 0.0940 0.106 Uiso 1 1 calc R
C25 C 0.5480(6) 0.4579(6) 0.8924(4) 0.097(3) Uani 1 1 d .
H25A H 0.6148 0.5258 0.8959 0.117 Uiso 1 1 calc R
H25B H 0.4899 0.4738 0.8906 0.117 Uiso 1 1 calc R
C26 C 0.1937(6) 0.0444(6) 0.8951(4) 0.097(3) Uani 1 1 d .
H26A H 0.1276 -0.0244 0.8958 0.117 Uiso 1 1 calc R
H26B H 0.1746 0.1003 0.8959 0.117 Uiso 1 1 calc R
C27 C 0.2572(6) 0.0540(6) 0.9584(4) 0.115(3) Uani 1 1 d .
H27A H 0.2153 0.0470 0.9990 0.173 Uiso 1 1 calc R
H27B H 0.3218 0.1230 0.9588 0.173 Uiso 1 1 calc R
H27C H 0.2757 -0.0017 0.9583 0.173 Uiso 1 1 calc R
C28 C 0.5353(6) 0.3951(6) 0.9551(4) 0.133(3) Uani 1 1 d .
H28A H 0.5367 0.4355 0.9952 0.199 Uiso 1 1 calc R
H28B H 0.5929 0.3796 0.9579 0.199 Uiso 1 1 calc R
H28C H 0.4678 0.3290 0.9532 0.199 Uiso 1 1 calc R

loop_
_atom_site_aniso_label
_atom_site_aniso_U_11
_atom_site_aniso_U_22
_atom_site_aniso_U_33
_atom_site_aniso_U_23
_atom_site_aniso_U_13
_atom_site_aniso_U_12
O1 0.043(3) 0.035(3) 0.058(4) -0.004(3) -0.006(3) 0.007(2)
C1 0.036(4) 0.033(4) 0.076(7) -0.002(5) -0.011(4) 0.012(3)
O2 0.046(3) 0.038(3) 0.070(4) 0.005(3) 0.000(3) 0.012(2)
C2 0.038(4) 0.041(5) 0.064(7) 0.000(5) -0.009(4) 0.021(4)
C3 0.056(5) 0.065(6) 0.060(8) -0.014(6) -0.009(5) 0.039(5)
C4 0.048(4) 0.049(4) 0.052(6) 0.009(4) 0.010(4) 0.022(3)
C5 0.046(4) 0.033(4) 0.085(7) 0.004(4) -0.003(4) 0.014(4)
C6 0.060(5) 0.058(5) 0.064(7) -0.007(5) -0.013(5) 0.038(4)
C7 0.064(6) 0.082(7) 0.043(7) 0.007(6) -0.001(5) 0.047(6)
C8 0.051(4) 0.047(4) 0.067(6) -0.004(4) -0.001(4) 0.011(4)
C9 0.038(4) 0.039(5) 0.057(6) 0.003(5) -0.007(4) 0.019(4)
C10 0.054(5) 0.063(5) 0.053(6) 0.001(5) -0.003(5) 0.036(4)
C11 0.062(4) 0.034(4) 0.072(6) -0.004(4) 0.001(5) 0.007(3)
C12 0.052(4) 0.066(4) 0.073(7) 0.002(5) 0.016(5) 0.032(4)
C13 0.063(4) 0.054(5) 0.071(6) -0.012(5) -0.017(4) 0.030(4)
C14 0.045(5) 0.049(5) 0.064(7) -0.010(5) 0.000(5) 0.029(4)
C15 0.038(4) 0.032(5) 0.056(7) 0.002(4) -0.008(4) 0.015(4)
C16 0.058(5) 0.069(5) 0.083(7) 0.003(5) 0.008(5) 0.030(4)
C17 0.079(6) 0.084(6) 0.074(7) -0.014(7) -0.010(6) 0.049(5)
C18 0.082(5) 0.088(6) 0.076(7) 0.011(6) 0.000(5) 0.051(4)
C19 0.046(4) 0.046(4) 0.069(6) 0.010(4) 0.002(5) 0.017(3)
C20 0.036(4) 0.044(4) 0.066(7) -0.010(5) -0.013(4) 0.016(3)
C21 0.066(5) 0.067(5) 0.076(7) -0.007(5) -0.010(5) 0.024(4)
C22 0.073(6) 0.105(7) 0.067(8) 0.019(6) 0.010(5) 0.048(5)
C23 0.082(6) 0.097(6) 0.070(7) -0.027(7) -0.028(6) 0.058(5)
C24 0.101(7) 0.127(9) 0.051(8) -0.019(6) -0.007(6) 0.067(7)
C25 0.106(6) 0.091(6) 0.080(7) -0.006(6) 0.001(6) 0.038(5)
C26 0.092(6) 0.123(6) 0.080(8) 0.010(6) 0.038(6) 0.057(5)
C27 0.138(7) 0.148(7) 0.072(8) 0.003(6) 0.015(6) 0.080(6)
C28 0.198(9) 0.152(8) 0.082(8) 0.045(7) 0.025(7) 0.113(7)

loop_
_atom_type_symbol
_atom_type_description
_atom_type_scat_dispersion_real
_atom_type_scat_dispersion_imag
_atom_type_scat_source
C C 0.0033 0.0016 'International Tables Vol C Tables 4.2.6.8 and 6.1.1.4'
H H 0.0000 0.0000 'International Tables Vol C Tables 4.2.6.8 and 6.1.1.4'
O O 0.0106 0.0060 'International Tables Vol C Tables 4.2.6.8 and 6.1.1.4'

loop_
_geom_angle_atom_site_label_1
_geom_angle_atom_site_label_2
_geom_angle_atom_site_label_3
_geom_angle
C9 O1 C8 117.8(5)
C9 C1 C2 120.3(6)
C9 C1 H1 119.9
C2 C1 H1 119.9
C15 O2 C5 117.1(5)
C10 C2 C1 122.4(7)
C10 C2 C14 118.3(8)
C1 C2 C14 119.2(8)
C6 C3 C17 121.7(9)
C6 C3 C7 118.6(8)
C17 C3 C7 119.6(8)
C19 C4 C12 113.2(5)
C19 C4 H4A 108.9
C12 C4 H4A 108.9
C19 C4 H4B 108.9
C12 C4 H4B 108.9
H4A C4 H4B 107.7
O2 C5 C19 107.7(5)
O2 C5 H5A 110.2
C19 C5 H5A 110.2
O2 C5 H5B 110.2
C19 C5 H5B 110.2
H5A C5 H5B 108.5
C3 C6 C14 122.3(7)
C3 C6 H6 118.9
C14 C6 H6 118.9
C10 C7 C23 122.0(9)
C10 C7 C3 119.2(8)
C23 C7 C3 118.8(8)
O1 C8 C11 107.1(5)
O1 C8 H8A 110.3
C11 C8 H8A 110.3
O1 C8 H8B 110.3
C11 C8 H8B 110.3
H8A C8 H8B 108.6
C1 C9 O1 126.7(6)
C1 C9 C15 121.4(7)
O1 C9 C15 111.8(7)
C7 C10 C2 123.0(7)
C7 C10 H10 118.5
C2 C10 H10 118.5
C13 C11 C8 115.6(6)
C13 C11 H11A 108.4
C8 C11 H11A 108.4
C13 C11 H11B 108.4
C8 C11 H11B 108.4
H11A C11 H11B 107.4
C4 C12 C16 115.5(6)
C4 C12 H12A 108.4
C16 C12 H12A 108.4
C4 C12 H12B 108.4
C16 C12 H12B 108.4
H12A C12 H12B 107.5
C11 C13 C21 112.8(6)
C11 C13 H13A 109.0
C21 C13 H13A 109.0
C11 C13 H13B 109.0
C21 C13 H13B 109.0
H13A C13 H13B 107.8
C6 C14 C20 123.1(7)
C6 C14 C2 118.5(8)
C20 C14 C2 118.4(8)
C20 C15 O2 127.5(6)
C20 C15 C9 118.2(8)
O2 C15 C9 114.3(7)
C26 C16 C12 114.8(6)
C26 C16 H16A 108.6
C12 C16 H16A 108.6
C26 C16 H16B 108.6
C12 C16 H16B 108.6
H16A C16 H16B 107.5
C24 C17 C3 120.3(8)
C24 C17 H17 119.8
C3 C17 H17 119.8
C25 C18 C21 115.5(6)
C25 C18 H18A 108.4
C21 C18 H18A 108.4
C25 C18 H18B 108.4
C21 C18 H18B 108.4
H18A C18 H18B 107.5
C5 C19 C4 115.4(5)
C5 C19 H19A 108.4
C4 C19 H19A 108.4
C5 C19 H19B 108.4
C4 C19 H19B 108.4
H19A C19 H19B 107.5
C15 C20 C14 122.3(7)
C15 C20 H20 118.9
C14 C20 H20 118.9
C13 C21 C18 117.1(6)
C13 C21 H21A 108.0
C18 C21 H21A 108.0
C13 C21 H21B 108.0
C18 C21 H21B 108.0
H21A C21 H21B 107.3
C23 C22 C24 121.1(8)
C23 C22 H22 119.5
C24 C22 H22 119.5
C22 C23 C7 120.8(8)
C22 C23 H23 119.6
C7 C23 H23 119.6
C17 C24 C22 119.4(8)
C17 C24 H24 120.3
C22 C24 H24 120.3
C28 C25 C18 114.8(7)
C28 C25 H25A 108.6
C18 C25 H25A 108.6
C28 C25 H25B 108.6
C18 C25 H25B 108.6
H25A C25 H25B 107.5
C16 C26 C27 113.0(6)
C16 C26 H26A 109.0
C27 C26 H26A 109.0
C16 C26 H26B 109.0
C27 C26 H26B 109.0
H26A C26 H26B 107.8
C26 C27 H27A 109.5
C26 C27 H27B 109.5
H27A C27 H27B 109.5
C26 C27 H27C 109.5
H27A C27 H27C 109.5
H27B C27 H27C 109.5
C25 C28 H28A 109.5
C25 C28 H28B 109.5
H28A C28 H28B 109.5
C25 C28 H28C 109.5
H28A C28 H28C 109.5
H28B C28 H28C 109.5

loop_
_geom_bond_atom_site_label_1
_geom_bond_atom_site_label_2
_geom_bond_distance
O1 C9 1.372(7)
O1 C8 1.437(6)
C1 C9 1.360(8)
C1 C2 1.408(8)
C1 H1 0.9500
O2 C15 1.356(7)
O2 C5 1.429(5)
C2 C10 1.390(8)
C2 C14 1.431(7)
C3 C6 1.384(8)
C3 C17 1.414(8)
C3 C7 1.425(8)
C4 C19 1.504(7)
C4 C12 1.507(7)
C4 H4A 0.9900
C4 H4B 0.9900
C5 C19 1.497(7)
C5 H5A 0.9900
C5 H5B 0.9900
C6 C14 1.405(8)
C6 H6 0.9500
C7 C10 1.374(8)
C7 C23 1.399(9)
C8 C11 1.506(6)
C8 H8A 0.9900
C8 H8B 0.9900
C9 C15 1.439(7)
C10 H10 0.9500
C11 C13 1.500(7)
C11 H11A 0.9900
C11 H11B 0.9900
C12 C16 1.513(7)
C12 H12A 0.9900
C12 H12B 0.9900
C13 C21 1.505(7)
C13 H13A 0.9900
C13 H13B 0.9900
C14 C20 1.414(8)
C15 C20 1.355(7)
C16 C26 1.506(7)
C16 H16A 0.9900
C16 H16B 0.9900
C17 C24 1.375(8)
C17 H17 0.9500
C18 C25 1.502(7)
C18 C21 1.508(7)
C18 H18A 0.9900
C18 H18B 0.9900
C19 H19A 0.9900
C19 H19B 0.9900
C20 H20 0.9500
C21 H21A 0.9900
C21 H21B 0.9900
C22 C23 1.361(8)
C22 C24 1.418(9)
C22 H22 0.9500
C23 H23 0.9500
C24 H24 0.9500
C25 C28 1.492(8)
C25 H25A 0.9900
C25 H25B 0.9900
C26 C27 1.517(8)
C26 H26A 0.9900
C26 H26B 0.9900
C27 H27A 0.9800
C27 H27B 0.9800
C27 H27C 0.9800
C28 H28A 0.9800
C28 H28B 0.9800
C28 H28C 0.9800

loop_
_geom_torsion_atom_site_label_1
_geom_torsion_atom_site_label_2
_geom_torsion_atom_site_label_3
_geom_torsion_atom_site_label_4
_geom_torsion
C9 C1 C2 C10 172.6(8)
C9 C1 C2 C14 -4.1(11)
C15 O2 C5 C19 -167.3(15)
C17 C3 C6 C14 -176.1(8)
C7 C3 C6 C14 0.4(14)
C6 C3 C7 C10 2.9(14)
C17 C3 C7 C10 179.5(9)
C6 C3 C7 C23 -177.8(9)
C17 C3 C7 C23 -1.2(14)
C9 O1 C8 C11 170.0(6)
C2 C1 C9 O1 -176.6(7)
C2 C1 C9 C15 1.9(12)
C8 O1 C9 C1 -7.6(11)
C8 O1 C9 C15 173.9(6)
C23 C7 C10 C2 176.6(9)
C3 C7 C10 C2 -4.2(14)
C1 C2 C10 C7 -174.7(8)
C14 C2 C10 C7 2.0(13)
O1 C8 C11 C13 60.1(8)
C19 C4 C12 C16 179.9(15)
C8 C11 C13 C21 177.3(16)
C3 C6 C14 C20 174.1(8)
C3 C6 C14 C2 -2.6(13)
C10 C2 C14 C6 1.4(12)
C1 C2 C14 C6 178.2(7)
C10 C2 C14 C20 -175.4(7)
C1 C2 C14 C20 1.4(11)
C5 O2 C15 C20 -2.1(11)
C5 O2 C15 C9 175.5(15)
C1 C9 C15 O2 -174.7(7)
O1 C9 C15 O2 3.9(10)
C1 C9 C15 C20 3.1(12)
O1 C9 C15 C20 -178.3(18)
C4 C12 C16 C26 -179.8(15)
C6 C3 C17 C24 177.7(9)
C7 C3 C17 C24 1.2(14)
O2 C5 C19 C4 -62.6(19)
C12 C4 C19 C5 -179.4(4)
O2 C15 C20 C14 171.6(7)
C9 C15 C20 C14 -5.9(11)
C6 C14 C20 C15 -172.9(8)
C2 C14 C20 C15 3.7(11)
C11 C13 C21 C18 175.3(6)
C25 C18 C21 C13 179.3(7)
C24 C22 C23 C7 -0.0(16)
C10 C7 C23 C22 179.9(10)
C3 C7 C23 C22 0.6(15)
C3 C17 C24 C22 -0.6(15)
C23 C22 C24 C17 -0.0(18)
C21 C18 C25 C28 176.9(19)
C12 C16 C26 C27 177.6(17)
